data_1519882
loop_
_publ_author_name
'Taylor, P. G.'
'Callear, Samantha K.'
'Hursthouse, Michael B.'

_publ_section_title
;
 C10H22N2O2Si2
;
_journal_name_full 'Crystal Structure Report Archive'
_journal_page_first 620
_journal_year 2008
_chemical_formula_sum 'C10 H22 N2 O2 Si2'
_chemical_formula_weight 258.48
_space_group_IT_number 2
_symmetry_cell_setting triclinic
_symmetry_space_group_name_Hall '-P 1'
_symmetry_space_group_name_H-M 'P -1'
_atom_sites_solution_hydrogens geom
_atom_sites_solution_primary direct
_atom_sites_solution_secondary difmap
_cell_angle_alpha 83.058(7)
_cell_angle_beta 64.192(6)
_cell_angle_gamma 88.751(9)
_cell_formula_units_Z 3
_cell_length_a 10.6069(12)
_cell_length_b 10.7107(13)
_cell_length_c 10.7782(15)
_cell_measurement_reflns_used 48165
_cell_measurement_temperature 120(2)
_cell_measurement_theta_max 27.48
_cell_measurement_theta_min 2.91
_cell_volume 1093.6(2)
_computing_cell_refinement 'DENZO (Otwinowski & Minor, 1997) & COLLECT (Hooft, R.W.W., 1998)'
_computing_data_collection 'COLLECT (Hooft, R.W.W., 1998)'
_computing_data_reduction 'DENZO (Otwinowski & Minor, 1997) & COLLECT (Hooft, R.W.W., 1998)'
_computing_structure_refinement 'SHELXL-97 (Sheldrick, 2008)'
_diffrn_ambient_temperature 120(2)
_diffrn_measured_fraction_theta_full 0.976
_diffrn_measured_fraction_theta_max 0.976
_diffrn_measurement_device_type 'Bruker-Nonius APEX II CCD camera on \k-goniostat'
_diffrn_measurement_method '\f & \w scans'
_diffrn_radiation_monochromator '10cm confocal mirrors'
_diffrn_radiation_source 'Bruker-Nonius FR591 rotating anode'
_diffrn_radiation_type MoK\a
_diffrn_radiation_wavelength 0.71073
_diffrn_reflns_av_R_equivalents 0.1521
_diffrn_reflns_av_sigmaI/netI 0.1966
_diffrn_reflns_limit_h_max 13
_diffrn_reflns_limit_h_min -13
_diffrn_reflns_limit_k_max 13
_diffrn_reflns_limit_k_min -13
_diffrn_reflns_limit_l_max 13
_diffrn_reflns_limit_l_min -13
_diffrn_reflns_number 15672
_diffrn_reflns_theta_full 27.48
_diffrn_reflns_theta_max 27.48
_diffrn_reflns_theta_min 2.92
_exptl_absorpt_coefficient_mu 0.234
_exptl_absorpt_correction_T_max 0.9953
_exptl_absorpt_correction_T_min 0.9680
_exptl_absorpt_correction_type multi-scan
_exptl_absorpt_process_details 'SADABS 2007/2 (Sheldrick, G.M., 2007)'
_exptl_crystal_colour colourless
_exptl_crystal_density_diffrn 1.177
_exptl_crystal_density_method 'not measured'
_exptl_crystal_description fragment
_exptl_crystal_F_000 420
_exptl_crystal_size_max 0.14
_exptl_crystal_size_mid 0.08
_exptl_crystal_size_min 0.02
_refine_diff_density_max 0.562
_refine_diff_density_min -0.493
_refine_diff_density_rms 0.121
_refine_ls_extinction_method none
_refine_ls_goodness_of_fit_ref 1.176
_refine_ls_hydrogen_treatment constr
_refine_ls_matrix_type full
_refine_ls_number_parameters 226
_refine_ls_number_reflns 4889
_refine_ls_number_restraints 0
_refine_ls_restrained_S_all 1.176
_refine_ls_R_factor_all 0.2538
_refine_ls_R_factor_gt 0.1451
_refine_ls_shift/su_max 0.000
_refine_ls_shift/su_mean 0.000
_refine_ls_structure_factor_coef Fsqd
_refine_ls_weighting_details 'calc w=1/[\s^2^(Fo^2^)+(0.0000P)^2^+8.6698P] where P=(Fo^2^+2Fc^2^)/3'
_refine_ls_weighting_scheme calc
_refine_ls_wR_factor_gt 0.2243
_refine_ls_wR_factor_ref 0.2719
_reflns_number_gt 2657
_reflns_number_total 4889
_reflns_threshold_expression >2\s(I)
_cod_data_source_file eCrystal-620.cif
_cod_data_source_block 2008src1017
_cod_depositor_comments
;
Citation :
Taylor, P. G. and Callear, Samantha K. and Hursthouse, Michael B. (2008)
University of Southampton, Crystal Structure Report Archive. 
(doi:10.5258/ecrystals/620)

More at:
http://ecrystals.chem.soton.ac.uk/620/
;
_cod_original_sg_symbol_H-M P-1
_cod_database_code 1519882

loop_
_symmetry_equiv_pos_as_xyz
'x, y, z'
'-x, -y, -z'

loop_
_atom_site_label
_atom_site_type_symbol
_atom_site_fract_x
_atom_site_fract_y
_atom_site_fract_z
_atom_site_U_iso_or_equiv
_atom_site_adp_type
_atom_site_occupancy
_atom_site_symmetry_multiplicity
_atom_site_calc_flag
_atom_site_refinement_flags
_atom_site_disorder_assembly
_atom_site_disorder_group
Si1 Si 0.1623(2) 0.3279(2) 0.3377(2) 0.0266(5) Uani 1 1 d . . .
Si2 Si 0.1592(2) 0.7702(2) 0.9444(2) 0.0279(5) Uani 1 1 d . . .
Si3 Si 0.4588(2) 0.8287(2) 0.3186(2) 0.0264(5) Uani 1 1 d . . .
O5 O 0.3528(6) 0.6215(5) 0.5466(5) 0.0318(13) Uani 1 1 d . . .
O22 O -0.1336(6) 0.7024(5) 1.1118(6) 0.0345(14) Uani 1 1 d . . .
O2 O 0.3243(6) 0.5109(5) 0.1001(5) 0.0322(13) Uani 1 1 d . . .
N21 N 0.0708(7) 0.6214(6) 0.9737(6) 0.0234(14) Uani 1 1 d . . .
N1 N 0.2932(7) 0.4407(6) 0.3193(6) 0.0260(15) Uani 1 1 d . . .
C2 C 0.3561(7) 0.5166(7) 0.1962(7) 0.0229(16) Uani 1 1 d . . .
N4 N 0.4287(7) 0.6661(6) 0.3139(6) 0.0270(15) Uani 1 1 d . . .
C6 C 0.3479(8) 0.4520(7) 0.4221(8) 0.0280(18) Uani 1 1 d . . .
H6A H 0.4359 0.4058 0.3959 0.034 Uiso 1 1 calc R . .
H6B H 0.2793 0.4117 0.5141 0.034 Uiso 1 1 calc R . .
C5 C 0.3762(8) 0.5870(7) 0.4338(8) 0.0263(18) Uani 1 1 d . . .
C22 C -0.0676(8) 0.6118(8) 1.0587(8) 0.0277(18) Uani 1 1 d . . .
C26 C 0.1484(8) 0.5112(7) 0.9139(8) 0.0271(18) Uani 1 1 d . . .
H26A H 0.2208 0.4958 0.9483 0.033 Uiso 1 1 calc R . .
H26B H 0.1982 0.5339 0.8120 0.033 Uiso 1 1 calc R . .
C3 C 0.4693(8) 0.6086(8) 0.1826(8) 0.0283(18) Uani 1 1 d . . .
H3A H 0.5580 0.5642 0.1606 0.034 Uiso 1 1 calc R . .
H3B H 0.4854 0.6758 0.1052 0.034 Uiso 1 1 calc R . .
C12 C 0.5871(8) 0.8484(7) 0.3886(8) 0.0299(18) Uani 1 1 d . . .
H12A H 0.5465 0.8142 0.4870 0.045 Uiso 1 1 calc R . .
H12B H 0.6111 0.9381 0.3787 0.045 Uiso 1 1 calc R . .
H12C H 0.6720 0.8035 0.3372 0.045 Uiso 1 1 calc R . .
C28 C 0.3456(9) 0.7451(8) 0.8259(8) 0.035(2) Uani 1 1 d . . .
H28A H 0.3841 0.6820 0.8725 0.052 Uiso 1 1 calc R . .
H28B H 0.3998 0.8245 0.8015 0.052 Uiso 1 1 calc R . .
H28C H 0.3508 0.7154 0.7413 0.052 Uiso 1 1 calc R . .
C8 C 0.1062(8) 0.2373(8) 0.5134(8) 0.034(2) Uani 1 1 d . . .
H8A H 0.1882 0.2006 0.5214 0.050 Uiso 1 1 calc R . .
H8B H 0.0390 0.1699 0.5264 0.050 Uiso 1 1 calc R . .
H8C H 0.0621 0.2938 0.5845 0.050 Uiso 1 1 calc R . .
C27 C 0.1475(9) 0.8154(8) 1.1102(8) 0.038(2) Uani 1 1 d . . .
H27A H 0.0493 0.8280 1.1725 0.057 Uiso 1 1 calc R . .
H27B H 0.2024 0.8937 1.0913 0.057 Uiso 1 1 calc R . .
H27C H 0.1845 0.7484 1.1541 0.057 Uiso 1 1 calc R . .
C11 C 0.2869(9) 0.8951(8) 0.4209(9) 0.040(2) Uani 1 1 d . . .
H11A H 0.2247 0.8855 0.3767 0.061 Uiso 1 1 calc R . .
H11B H 0.2999 0.9847 0.4247 0.061 Uiso 1 1 calc R . .
H11C H 0.2450 0.8504 0.5153 0.061 Uiso 1 1 calc R . .
C29 C 0.0844(10) 0.8922(8) 0.8586(9) 0.039(2) Uani 1 1 d . . .
H29A H 0.1014 0.8704 0.7670 0.058 Uiso 1 1 calc R . .
H29B H 0.1292 0.9744 0.8478 0.058 Uiso 1 1 calc R . .
H29C H -0.0167 0.8959 0.9159 0.058 Uiso 1 1 calc R . .
C7 C 0.2389(9) 0.2196(8) 0.2020(8) 0.035(2) Uani 1 1 d . . .
H7A H 0.2471 0.2622 0.1129 0.052 Uiso 1 1 calc R . .
H7B H 0.1780 0.1440 0.2288 0.052 Uiso 1 1 calc R . .
H7C H 0.3320 0.1956 0.1929 0.052 Uiso 1 1 calc R . .
C10 C 0.5335(11) 0.9028(9) 0.1356(8) 0.048(3) Uani 1 1 d . . .
H10A H 0.6233 0.8655 0.0822 0.072 Uiso 1 1 calc R . .
H10B H 0.5480 0.9935 0.1322 0.072 Uiso 1 1 calc R . .
H10C H 0.4685 0.8887 0.0957 0.072 Uiso 1 1 calc R . .
C9 C 0.0121(8) 0.4147(8) 0.3285(9) 0.038(2) Uani 1 1 d . . .
H9A H -0.0345 0.4583 0.4110 0.058 Uiso 1 1 calc R . .
H9B H -0.0546 0.3551 0.3248 0.058 Uiso 1 1 calc R . .
H9C H 0.0464 0.4763 0.2450 0.058 Uiso 1 1 calc R . .

loop_
_atom_site_aniso_label
_atom_site_aniso_U_11
_atom_site_aniso_U_22
_atom_site_aniso_U_33
_atom_site_aniso_U_23
_atom_site_aniso_U_13
_atom_site_aniso_U_12
Si1 0.0264(12) 0.0304(13) 0.0261(11) -0.0049(9) -0.0138(10) 0.0014(10)
Si2 0.0311(12) 0.0280(13) 0.0227(11) -0.0065(9) -0.0091(10) 0.0003(10)
Si3 0.0300(12) 0.0274(13) 0.0232(11) -0.0034(9) -0.0127(9) -0.0023(10)
O5 0.036(3) 0.043(4) 0.021(3) -0.004(2) -0.016(2) -0.006(3)
O22 0.031(3) 0.027(3) 0.038(3) -0.008(3) -0.007(3) 0.006(3)
O2 0.044(3) 0.038(3) 0.021(3) -0.003(2) -0.020(3) -0.007(3)
N21 0.034(4) 0.016(3) 0.022(3) -0.002(3) -0.014(3) -0.004(3)
N1 0.034(4) 0.027(4) 0.020(3) -0.002(3) -0.015(3) -0.006(3)
C2 0.023(4) 0.019(4) 0.021(4) -0.002(3) -0.004(3) 0.000(3)
N4 0.033(4) 0.030(4) 0.016(3) -0.001(3) -0.009(3) -0.004(3)
C6 0.031(4) 0.032(5) 0.026(4) -0.006(3) -0.017(4) 0.001(4)
C5 0.025(4) 0.030(5) 0.033(4) -0.008(4) -0.020(4) 0.004(3)
C22 0.026(4) 0.034(5) 0.021(4) -0.004(3) -0.009(3) -0.001(4)
C26 0.033(4) 0.033(5) 0.020(4) -0.005(3) -0.016(3) -0.002(4)
C3 0.027(4) 0.028(5) 0.028(4) -0.017(3) -0.007(3) 0.005(4)
C12 0.034(5) 0.026(5) 0.027(4) -0.003(3) -0.009(4) -0.004(4)
C28 0.046(5) 0.030(5) 0.031(4) -0.003(4) -0.019(4) -0.013(4)
C8 0.030(4) 0.027(5) 0.043(5) 0.001(4) -0.017(4) -0.001(4)
C27 0.038(5) 0.041(5) 0.032(5) -0.004(4) -0.013(4) -0.008(4)
C11 0.048(6) 0.029(5) 0.051(6) -0.013(4) -0.027(5) 0.003(4)
C29 0.055(6) 0.034(5) 0.033(5) 0.001(4) -0.025(4) -0.002(4)
C7 0.037(5) 0.038(5) 0.029(4) -0.010(4) -0.013(4) -0.004(4)
C10 0.078(7) 0.040(6) 0.029(5) 0.000(4) -0.026(5) -0.013(5)
C9 0.029(5) 0.042(6) 0.040(5) -0.015(4) -0.008(4) -0.001(4)

loop_
_atom_type_symbol
_atom_type_description
_atom_type_scat_dispersion_real
_atom_type_scat_dispersion_imag
_atom_type_scat_source
C C 0.0033 0.0016 'International Tables Vol C Tables 4.2.6.8 and 6.1.1.4'
H H 0.0000 0.0000 'International Tables Vol C Tables 4.2.6.8 and 6.1.1.4'
N N 0.0061 0.0033 'International Tables Vol C Tables 4.2.6.8 and 6.1.1.4'
O O 0.0106 0.0060 'International Tables Vol C Tables 4.2.6.8 and 6.1.1.4'
Si Si 0.0817 0.0704 'International Tables Vol C Tables 4.2.6.8 and 6.1.1.4'

loop_
_geom_angle_atom_site_label_1
_geom_angle_atom_site_label_2
_geom_angle_atom_site_label_3
_geom_angle
_geom_angle_site_symmetry_1
_geom_angle_site_symmetry_3
N1 Si1 C9 108.2(4) . .
N1 Si1 C8 106.1(3) . .
C9 Si1 C8 110.0(4) . .
N1 Si1 C7 109.9(3) . .
C9 Si1 C7 112.8(4) . .
C8 Si1 C7 109.7(4) . .
N21 Si2 C27 110.5(3) . .
N21 Si2 C28 105.0(3) . .
C27 Si2 C28 109.6(4) . .
N21 Si2 C29 109.8(3) . .
C27 Si2 C29 111.4(4) . .
C28 Si2 C29 110.2(4) . .
N4 Si3 C12 111.1(3) . .
N4 Si3 C11 107.5(4) . .
C12 Si3 C11 113.1(4) . .
N4 Si3 C10 105.8(4) . .
C12 Si3 C10 108.7(4) . .
C11 Si3 C10 110.3(4) . .
C22 N21 C26 121.1(6) . .
C22 N21 Si2 117.8(5) . .
C26 N21 Si2 121.0(5) . .
C2 N1 C6 116.5(6) . .
C2 N1 Si1 117.9(5) . .
C6 N1 Si1 125.4(5) . .
O2 C2 N1 122.3(7) . .
O2 C2 C3 121.2(6) . .
N1 C2 C3 116.5(6) . .
C5 N4 C3 116.8(6) . .
C5 N4 Si3 119.3(5) . .
C3 N4 Si3 123.7(5) . .
N1 C6 C5 113.2(6) . .
N1 C6 H6A 108.9 . .
C5 C6 H6A 108.9 . .
N1 C6 H6B 108.9 . .
C5 C6 H6B 108.9 . .
H6A C6 H6B 107.8 . .
O5 C5 N4 122.5(7) . .
O5 C5 C6 121.3(7) . .
N4 C5 C6 116.1(6) . .
O22 C22 N21 122.0(7) . .
O22 C22 C26 117.7(7) . 2_567
N21 C22 C26 120.3(7) . 2_567
N21 C26 C22 118.5(6) . 2_567
N21 C26 H26A 107.7 . .
C22 C26 H26A 107.7 2_567 .
N21 C26 H26B 107.7 . .
C22 C26 H26B 107.7 2_567 .
H26A C26 H26B 107.1 . .
N4 C3 C2 111.0(6) . .
N4 C3 H3A 109.4 . .
C2 C3 H3A 109.4 . .
N4 C3 H3B 109.4 . .
C2 C3 H3B 109.4 . .
H3A C3 H3B 108.0 . .
Si3 C12 H12A 109.5 . .
Si3 C12 H12B 109.5 . .
H12A C12 H12B 109.5 . .
Si3 C12 H12C 109.5 . .
H12A C12 H12C 109.5 . .
H12B C12 H12C 109.5 . .
Si2 C28 H28A 109.5 . .
Si2 C28 H28B 109.5 . .
H28A C28 H28B 109.5 . .
Si2 C28 H28C 109.5 . .
H28A C28 H28C 109.5 . .
H28B C28 H28C 109.5 . .
Si1 C8 H8A 109.5 . .
Si1 C8 H8B 109.5 . .
H8A C8 H8B 109.5 . .
Si1 C8 H8C 109.5 . .
H8A C8 H8C 109.5 . .
H8B C8 H8C 109.5 . .
Si2 C27 H27A 109.5 . .
Si2 C27 H27B 109.5 . .
H27A C27 H27B 109.5 . .
Si2 C27 H27C 109.5 . .
H27A C27 H27C 109.5 . .
H27B C27 H27C 109.5 . .
Si3 C11 H11A 109.5 . .
Si3 C11 H11B 109.5 . .
H11A C11 H11B 109.5 . .
Si3 C11 H11C 109.5 . .
H11A C11 H11C 109.5 . .
H11B C11 H11C 109.5 . .
Si2 C29 H29A 109.5 . .
Si2 C29 H29B 109.5 . .
H29A C29 H29B 109.5 . .
Si2 C29 H29C 109.5 . .
H29A C29 H29C 109.5 . .
H29B C29 H29C 109.5 . .
Si1 C7 H7A 109.5 . .
Si1 C7 H7B 109.5 . .
H7A C7 H7B 109.5 . .
Si1 C7 H7C 109.5 . .
H7A C7 H7C 109.5 . .
H7B C7 H7C 109.5 . .
Si3 C10 H10A 109.5 . .
Si3 C10 H10B 109.5 . .
H10A C10 H10B 109.5 . .
Si3 C10 H10C 109.5 . .
H10A C10 H10C 109.5 . .
H10B C10 H10C 109.5 . .
Si1 C9 H9A 109.5 . .
Si1 C9 H9B 109.5 . .
H9A C9 H9B 109.5 . .
Si1 C9 H9C 109.5 . .
H9A C9 H9C 109.5 . .
H9B C9 H9C 109.5 . .

loop_
_geom_bond_atom_site_label_1
_geom_bond_atom_site_label_2
_geom_bond_distance
_geom_bond_site_symmetry_2
Si1 N1 1.790(6) .
Si1 C9 1.860(9) .
Si1 C8 1.865(8) .
Si1 C7 1.866(8) .
Si2 N21 1.790(6) .
Si2 C27 1.859(8) .
Si2 C28 1.863(9) .
Si2 C29 1.870(8) .
Si3 N4 1.787(7) .
Si3 C12 1.847(8) .
Si3 C11 1.852(9) .
Si3 C10 1.854(8) .
O5 C5 1.232(8) .
O22 C22 1.230(9) .
O2 C2 1.229(8) .
N21 C22 1.348(9) .
N21 C26 1.472(10) .
N1 C2 1.363(9) .
N1 C6 1.474(9) .
C2 C3 1.516(10) .
N4 C5 1.352(9) .
N4 C3 1.496(9) .
C6 C5 1.515(11) .
C6 H6A 0.9900 .
C6 H6B 0.9900 .
C22 C26 1.515(11) 2_567
C26 C22 1.515(11) 2_567
C26 H26A 0.9900 .
C26 H26B 0.9900 .
C3 H3A 0.9900 .
C3 H3B 0.9900 .
C12 H12A 0.9800 .
C12 H12B 0.9800 .
C12 H12C 0.9800 .
C28 H28A 0.9800 .
C28 H28B 0.9800 .
C28 H28C 0.9800 .
C8 H8A 0.9800 .
C8 H8B 0.9800 .
C8 H8C 0.9800 .
C27 H27A 0.9800 .
C27 H27B 0.9800 .
C27 H27C 0.9800 .
C11 H11A 0.9800 .
C11 H11B 0.9800 .
C11 H11C 0.9800 .
C29 H29A 0.9800 .
C29 H29B 0.9800 .
C29 H29C 0.9800 .
C7 H7A 0.9800 .
C7 H7B 0.9800 .
C7 H7C 0.9800 .
C10 H10A 0.9800 .
C10 H10B 0.9800 .
C10 H10C 0.9800 .
C9 H9A 0.9800 .
C9 H9B 0.9800 .
C9 H9C 0.9800 .
